data_2236968
loop_
_publ_author_name
'Bolduc, Andr\'eanne'
'Knipping, \'Etienne'
'Skene, W. G.'

_publ_section_title
;
 2-[(<i>E</i>)-(Pyridin-2-ylmethylidene)amino]thiophene-3-carbonitrile
;
_journal_coeditor_code LX2267
_journal_issue 12
_journal_name_full 'Acta Crystallographica Section E'
_journal_page_first o3262
_journal_paper_doi 10.1107/S1600536812043188
_journal_volume 68
_journal_year 2012
_chemical_formula_iupac 'C11 H7 N3 S'
_chemical_formula_moiety 'C11 H7 N3 S'
_chemical_formula_sum 'C11 H7 N3 S'
_chemical_formula_weight 213.26
_chemical_name_systematic
;
2-[(<i>E</i>)-(Pyridin-2-ylmethylidene)amino]thiophene-3-carbonitrile
;
_space_group_IT_number 14
_symmetry_cell_setting monoclinic
_symmetry_space_group_name_Hall '-P 2ybc'
_symmetry_space_group_name_H-M 'P 1 21/c 1'
_atom_sites_solution_hydrogens geom
_atom_sites_solution_primary direct
_atom_sites_solution_secondary difmap
_audit_creation_method SHELXL-97
_cell_angle_alpha 90
_cell_angle_beta 94.9520(10)
_cell_angle_gamma 90
_cell_formula_units_Z 4
_cell_length_a 3.84510(10)
_cell_length_b 20.8901(4)
_cell_length_c 12.2725(2)
_cell_measurement_reflns_used 8225
_cell_measurement_temperature 296
_cell_measurement_theta_max 72.24
_cell_measurement_theta_min 4.19
_cell_volume 982.10(4)
_computing_cell_refinement 'SAINT (Bruker, 2009)'
_computing_data_collection 'APEX2  (Bruker, 2009)'
_computing_data_reduction 'SAINT (Bruker, 2009)'
_computing_molecular_graphics 'ORTEP-3 for Windows (Farrugia, 1997)'
_computing_publication_material '<i>UdMX</i> (Marris, 2004)'
_computing_structure_refinement 'SHELXL97 (Sheldrick, 2008)'
_computing_structure_solution 'SHELXS97 (Sheldrick, 2008)'
_diffrn_ambient_temperature 296
_diffrn_detector_area_resol_mean 5.5
_diffrn_measured_fraction_theta_full 0.994
_diffrn_measured_fraction_theta_max 0.994
_diffrn_measurement_device_type 'Bruker SMART 6000'
_diffrn_measurement_method \w
_diffrn_radiation_monochromator 'Montel 200 optics'
_diffrn_radiation_source 'Rotating Anode'
_diffrn_radiation_type CuK\a
_diffrn_radiation_wavelength 1.54178
_diffrn_reflns_av_R_equivalents 0.037
_diffrn_reflns_av_sigmaI/netI 0.0165
_diffrn_reflns_limit_h_max 4
_diffrn_reflns_limit_h_min -4
_diffrn_reflns_limit_k_max 22
_diffrn_reflns_limit_k_min -25
_diffrn_reflns_limit_l_max 15
_diffrn_reflns_limit_l_min -15
_diffrn_reflns_number 13010
_diffrn_reflns_theta_full 72.55
_diffrn_reflns_theta_max 72.55
_diffrn_reflns_theta_min 4.19
_exptl_absorpt_coefficient_mu 2.640
_exptl_absorpt_correction_T_max 0.7095
_exptl_absorpt_correction_T_min 0.6369
_exptl_absorpt_correction_type multi-scan
_exptl_absorpt_process_details '(SADABS; Sheldrick, 1996)'
_exptl_crystal_colour yellow
_exptl_crystal_density_diffrn 1.442
_exptl_crystal_density_method 'not measured'
_exptl_crystal_description cube
_exptl_crystal_F_000 440
_exptl_crystal_size_max 0.18
_exptl_crystal_size_mid 0.14
_exptl_crystal_size_min 0.13
_refine_diff_density_max 0.201
_refine_diff_density_min -0.242
_refine_ls_extinction_coef 0.0048(8)
_refine_ls_extinction_expression Fc^*^=kFc[1+0.001xFc^2^\l^3^/sin(2\q)]^-1/4^
_refine_ls_extinction_method 'SHELXL97 (Sheldrick, 2008)'
_refine_ls_goodness_of_fit_ref 1.079
_refine_ls_hydrogen_treatment constr
_refine_ls_matrix_type full
_refine_ls_number_parameters 137
_refine_ls_number_reflns 1940
_refine_ls_number_restraints 0
_refine_ls_restrained_S_all 1.079
_refine_ls_R_factor_all 0.0373
_refine_ls_R_factor_gt 0.0354
_refine_ls_shift/su_max 0.001
_refine_ls_shift/su_mean 0.000
_refine_ls_structure_factor_coef Fsqd
_refine_ls_weighting_details 'calc w=1/[\s^2^(Fo^2^)+(0.0705P)^2^+0.1553P] where P=(Fo^2^+2Fc^2^)/3'
_refine_ls_weighting_scheme calc
_refine_ls_wR_factor_gt 0.1005
_refine_ls_wR_factor_ref 0.1020
_reflns_number_gt 1777
_reflns_number_total 1940
_reflns_threshold_expression I>2\s(I)
_cod_data_source_file lx2267.cif
_cod_data_source_block I
_cod_original_sg_symbol_H-M 'P 21/c'
_cod_database_code 2236968
_cod_database_fobs_code 2236968

loop_
_symmetry_equiv_pos_as_xyz
'x, y, z'
'-x, y+1/2, -z+1/2'
'-x, -y, -z'
'x, -y-1/2, z-1/2'

loop_
_atom_site_type_symbol
_atom_site_label
_atom_site_fract_x
_atom_site_fract_y
_atom_site_fract_z
_atom_site_U_iso_or_equiv
_atom_site_adp_type
_atom_site_calc_flag
_atom_site_refinement_flags
_atom_site_occupancy
_atom_site_symmetry_multiplicity
S S1 0.28514(9) 0.585396(16) 0.49120(3) 0.03295(17) Uani d . 1 1
N N4 0.3288(3) 0.55247(5) 0.27296(10) 0.0300(3) Uani d . 1 1
N N6 -0.0323(3) 0.39582(6) 0.24657(11) 0.0355(3) Uani d . 1 1
N N11 0.6852(4) 0.70387(7) 0.16200(12) 0.0479(4) Uani d . 1 1
C C1 0.4195(4) 0.66118(7) 0.52750(12) 0.0351(3) Uani d . 1 1
H H1 0.4165 0.6777 0.5978 0.042 Uiso calc R 1 1
C C2 0.5305(4) 0.69438(7) 0.44255(12) 0.0330(3) Uani d . 1 1
H H2 0.6126 0.7362 0.4479 0.040 Uiso calc R 1 1
C C3 0.5078(4) 0.65807(6) 0.34397(12) 0.0296(3) Uani d . 1 1
C C4 0.3787(3) 0.59711(6) 0.35650(12) 0.0284(3) Uani d . 1 1
C C5 0.1810(4) 0.49926(7) 0.29216(12) 0.0307(3) Uani d . 1 1
H H5 0.1096 0.4923 0.3617 0.037 Uiso calc R 1 1
C C6 0.1192(4) 0.44890(7) 0.20990(12) 0.0299(3) Uani d . 1 1
C C7 0.2076(4) 0.45613(7) 0.10312(12) 0.0331(3) Uani d . 1 1
H H7 0.3145 0.4934 0.0816 0.040 Uiso calc R 1 1
C C8 0.1335(4) 0.40665(7) 0.02923(14) 0.0376(4) Uani d . 1 1
H H8 0.1885 0.4101 -0.0429 0.045 Uiso calc R 1 1
C C9 -0.0248(4) 0.35197(7) 0.06573(14) 0.0375(4) Uani d . 1 1
H H9 -0.0810 0.3182 0.0181 0.045 Uiso calc R 1 1
C C10 -0.0979(4) 0.34840(7) 0.17395(14) 0.0387(4) Uani d . 1 1
H H10 -0.1983 0.3110 0.1978 0.046 Uiso calc R 1 1
C C11 0.6052(4) 0.68224(7) 0.24209(13) 0.0343(3) Uani d . 1 1

loop_
_atom_site_aniso_label
_atom_site_aniso_U_11
_atom_site_aniso_U_22
_atom_site_aniso_U_33
_atom_site_aniso_U_12
_atom_site_aniso_U_13
_atom_site_aniso_U_23
S1 0.0387(2) 0.0311(2) 0.0296(2) -0.00353(13) 0.00597(16) 0.00229(12)
N4 0.0314(6) 0.0272(6) 0.0315(6) -0.0004(4) 0.0028(5) 0.0014(5)
N6 0.0401(7) 0.0303(6) 0.0359(7) -0.0054(5) 0.0016(5) 0.0021(5)
N11 0.0656(10) 0.0385(8) 0.0412(8) -0.0017(7) 0.0133(7) 0.0070(6)
C1 0.0394(8) 0.0340(8) 0.0323(8) -0.0001(6) 0.0043(6) -0.0036(6)
C2 0.0349(7) 0.0276(7) 0.0364(8) -0.0010(5) 0.0025(6) -0.0020(5)
C3 0.0306(7) 0.0262(7) 0.0319(7) 0.0005(5) 0.0026(5) 0.0021(5)
C4 0.0272(7) 0.0271(7) 0.0309(7) 0.0011(5) 0.0022(5) 0.0024(5)
C5 0.0334(7) 0.0291(7) 0.0295(7) -0.0016(5) 0.0024(5) 0.0027(5)
C6 0.0283(6) 0.0273(7) 0.0337(7) 0.0009(5) -0.0001(5) 0.0025(5)
C7 0.0353(7) 0.0286(7) 0.0357(7) 0.0010(5) 0.0048(6) 0.0015(6)
C8 0.0414(8) 0.0360(8) 0.0357(8) 0.0056(6) 0.0053(6) -0.0019(6)
C9 0.0370(8) 0.0303(8) 0.0444(9) 0.0033(6) -0.0013(6) -0.0068(6)
C10 0.0424(8) 0.0279(7) 0.0452(9) -0.0053(6) -0.0004(7) 0.0005(6)
C11 0.0402(8) 0.0256(7) 0.0374(8) -0.0011(6) 0.0048(6) 0.0009(6)

loop_
_atom_type_symbol
_atom_type_description
_atom_type_scat_dispersion_real
_atom_type_scat_dispersion_imag
_atom_type_scat_source
C C 0.0181 0.0091 'International Tables Vol C Tables 4.2.6.8 and 6.1.1.4'
H H 0.0000 0.0000 'International Tables Vol C Tables 4.2.6.8 and 6.1.1.4'
N N 0.0311 0.0180 'International Tables Vol C Tables 4.2.6.8 and 6.1.1.4'
S S 0.3331 0.5567 'International Tables Vol C Tables 4.2.6.8 and 6.1.1.4'

loop_
_geom_angle_atom_site_label_1
_geom_angle_atom_site_label_2
_geom_angle_atom_site_label_3
_geom_angle
C1 S1 C4 91.99(7)
C5 N4 C4 118.89(12)
C10 N6 C6 116.58(13)
C2 C1 S1 112.46(11)
C2 C1 H1 123.8
S1 C1 H1 123.8
C1 C2 C3 112.43(13)
C1 C2 H2 123.8
C3 C2 H2 123.8
C4 C3 C2 113.14(13)
C4 C3 C11 123.22(13)
C2 C3 C11 123.64(13)
C3 C4 N4 124.48(13)
C3 C4 S1 109.97(11)
N4 C4 S1 125.54(10)
N4 C5 C6 123.08(13)
N4 C5 H5 118.5
C6 C5 H5 118.5
N6 C6 C7 123.51(13)
N6 C6 C5 114.22(13)
C7 C6 C5 122.26(13)
C8 C7 C6 118.79(14)
C8 C7 H7 120.6
C6 C7 H7 120.6
C9 C8 C7 118.26(15)
C9 C8 H8 120.9
C7 C8 H8 120.9
C10 C9 C8 119.06(14)
C10 C9 H9 120.5
C8 C9 H9 120.5
N6 C10 C9 123.78(14)
N6 C10 H10 118.1
C9 C10 H10 118.1
N11 C11 C3 177.44(16)

loop_
_geom_bond_atom_site_label_1
_geom_bond_atom_site_label_2
_geom_bond_distance
S1 C1 1.7122(15)
S1 C4 1.7392(15)
N4 C5 1.2795(18)
N4 C4 1.3869(18)
N6 C10 1.342(2)
N6 C6 1.3478(19)
N11 C11 1.147(2)
C1 C2 1.352(2)
C1 H1 0.9300
C2 C3 1.424(2)
C2 H2 0.9300
C3 C4 1.3802(19)
C3 C11 1.428(2)
C5 C6 1.463(2)
C5 H5 0.9300
C6 C7 1.390(2)
C7 C8 1.388(2)
C7 H7 0.9300
C8 C9 1.387(2)
C8 H8 0.9300
C9 C10 1.383(2)
C9 H9 0.9300
C10 H10 0.9300

loop_
_geom_torsion_atom_site_label_1
_geom_torsion_atom_site_label_2
_geom_torsion_atom_site_label_3
_geom_torsion_atom_site_label_4
_geom_torsion
C4 S1 C1 C2 0.03(12)
S1 C1 C2 C3 0.06(17)
C1 C2 C3 C4 -0.15(19)
C1 C2 C3 C11 179.33(13)
C2 C3 C4 N4 179.51(12)
C11 C3 C4 N4 0.0(2)
C2 C3 C4 S1 0.17(16)
C11 C3 C4 S1 -179.31(11)
C5 N4 C4 C3 -174.38(13)
C5 N4 C4 S1 4.86(19)
C1 S1 C4 C3 -0.12(11)
C1 S1 C4 N4 -179.45(12)
C4 N4 C5 C6 -179.46(12)
C10 N6 C6 C7 -0.1(2)
C10 N6 C6 C5 179.36(13)
N4 C5 C6 N6 178.52(13)
N4 C5 C6 C7 -2.0(2)
N6 C6 C7 C8 0.8(2)
C5 C6 C7 C8 -178.60(13)
C6 C7 C8 C9 -0.3(2)
C7 C8 C9 C10 -0.9(2)
C6 N6 C10 C9 -1.2(2)
C8 C9 C10 N6 1.7(2)

loop_
_cod_related_entry_id
_cod_related_entry_database
_cod_related_entry_code
1 ChemSpider 30658243
